data_1517431
loop_
_publ_author_name
'Qian, Qinqin'
'Tan, Yufang'
'Zhao, Bei'
'Feng, Tao'
'Shen, Qi'
'Yao, Yingming'

_publ_section_title
;
 Asymmetric Epoxidation of Unsaturated Ketones Catalyzed by
 Heterobimetallic Rare Earth-Lithium Complexes Bearing
 Phenoxy-Functionalized Chiral Diphenylprolinolate Ligand.
;
_journal_issue 17
_journal_name_full 'Organic letters'
_journal_page_first 4516
_journal_paper_doi 10.1021/ol5020398
_journal_volume 16
_journal_year 2014
_chemical_formula_moiety 'C24 H48 Cl O6 Li2, C64 H78 N2 Nd O4, C4 H8 O'
_chemical_formula_sum 'C92 H134 Cl Li2 N2 Nd O11'
_chemical_formula_weight 1637.58
_chemical_name_systematic
; 
 ? 
;
_space_group_IT_number 19
_symmetry_cell_setting orthorhombic
_symmetry_Int_Tables_number 19
_symmetry_space_group_name_Hall 'P 2ac 2ab'
_symmetry_space_group_name_H-M 'P 21 21 21'
_atom_sites_solution_hydrogens geom
_atom_sites_solution_primary direct
_atom_sites_solution_secondary difmap
_audit_creation_method SHELXL-97
_cell_angle_alpha 90.00
_cell_angle_beta 90.00
_cell_angle_gamma 90.00
_cell_formula_units_Z 4
_cell_length_a 17.7338(13)
_cell_length_b 17.7079(14)
_cell_length_c 28.905(2)
_cell_measurement_reflns_used 33434
_cell_measurement_temperature 223(2)
_cell_measurement_theta_max 27.5
_cell_measurement_theta_min 3.0
_cell_volume 9077.0(12)
_computing_cell_refinement CrystalClear
_computing_data_collection CrystalClear
_computing_data_reduction CrystalStructure
_computing_structure_refinement 'SHELXL-97 (Sheldrick, 1997)'
_computing_structure_solution 'SHELXS-97 (Sheldrick, 1990)'
_diffrn_ambient_temperature 223(2)
_diffrn_detector_area_resol_mean 14.63
_diffrn_measured_fraction_theta_full 0.994
_diffrn_measured_fraction_theta_max 0.994
_diffrn_measurement_device_type 'Rigaku Saturn'
_diffrn_measurement_method \w
_diffrn_radiation_monochromator graphite
_diffrn_radiation_source 'fine-focus sealed tube'
_diffrn_radiation_type MoK\a
_diffrn_radiation_wavelength 0.71075
_diffrn_reflns_av_R_equivalents 0.0655
_diffrn_reflns_av_sigmaI/netI 0.0967
_diffrn_reflns_limit_h_max 19
_diffrn_reflns_limit_h_min -21
_diffrn_reflns_limit_k_max 21
_diffrn_reflns_limit_k_min -13
_diffrn_reflns_limit_l_max 35
_diffrn_reflns_limit_l_min -32
_diffrn_reflns_number 34530
_diffrn_reflns_theta_full 25.50
_diffrn_reflns_theta_max 25.50
_diffrn_reflns_theta_min 3.04
_exptl_absorpt_coefficient_mu 0.658
_exptl_absorpt_correction_T_max 0.808
_exptl_absorpt_correction_T_min 0.511
_exptl_absorpt_correction_type multi-scan
_exptl_absorpt_process_details 'Jacobson, R. (1998) Private communication'
_exptl_crystal_colour blue
_exptl_crystal_density_diffrn 1.198
_exptl_crystal_density_method 'not measured'
_exptl_crystal_description block
_exptl_crystal_F_000 3484
_exptl_crystal_size_max 0.50
_exptl_crystal_size_mid 0.50
_exptl_crystal_size_min 0.35
_refine_diff_density_max 1.115
_refine_diff_density_min -0.688
_refine_diff_density_rms 0.074
_refine_ls_abs_structure_details 'Flack H D (1983), Acta Cryst. A39, 876-881'
_refine_ls_abs_structure_Flack 0.002(13)
_refine_ls_extinction_method none
_refine_ls_goodness_of_fit_ref 1.097
_refine_ls_hydrogen_treatment constr
_refine_ls_matrix_type full
_refine_ls_number_parameters 890
_refine_ls_number_reflns 16573
_refine_ls_number_restraints 61
_refine_ls_restrained_S_all 1.099
_refine_ls_R_factor_all 0.0697
_refine_ls_R_factor_gt 0.0626
_refine_ls_shift/su_max 0.001
_refine_ls_shift/su_mean 0.000
_refine_ls_structure_factor_coef Fsqd
_refine_ls_weighting_details 'calc w=1/[\s^2^(Fo^2^)+(0.0435P)^2^+1.7665P] where P=(Fo^2^+2Fc^2^)/3'
_refine_ls_weighting_scheme calc
_refine_ls_wR_factor_gt 0.1325
_refine_ls_wR_factor_ref 0.1393
_reflns_number_gt 15019
_reflns_number_total 16573
_reflns_threshold_expression >2sigma(I)
_cod_data_source_file ol5020398_si_002.cif
_cod_data_source_block shelxl
_cod_depositor_comments 'Adding full bibliography for 1517428--1517431.cif.'
_cod_original_cell_volume 9077.1(12)
_cod_database_code 1517431

loop_
_symmetry_equiv_pos_as_xyz
'x, y, z'
'x+1/2, -y+1/2, -z'
'-x, y+1/2, -z+1/2'
'-x+1/2, -y, z+1/2'

loop_
_atom_site_label
_atom_site_type_symbol
_atom_site_fract_x
_atom_site_fract_y
_atom_site_fract_z
_atom_site_U_iso_or_equiv
_atom_site_adp_type
_atom_site_occupancy
_atom_site_symmetry_multiplicity
_atom_site_calc_flag
_atom_site_refinement_flags
_atom_site_disorder_assembly
_atom_site_disorder_group
Nd1 Nd 0.607175(16) 0.879356(17) 0.835441(9) 0.03331(8) Uani 1 1 d . . .
Cl1 Cl 0.06108(11) 0.63960(16) 0.87155(9) 0.0913(8) Uani 1 1 d . . .
O1 O 0.6098(3) 0.7858(2) 0.88869(12) 0.0421(9) Uani 1 1 d . . .
O2 O 0.6803(2) 0.8733(3) 0.77193(13) 0.0441(9) Uani 1 1 d . . .
O3 O 0.6802(2) 0.9514(3) 0.88166(15) 0.0500(11) Uani 1 1 d . . .
O4 O 0.4817(2) 0.9010(2) 0.83201(14) 0.0427(9) Uani 1 1 d . . .
O5 O -0.1148(3) 0.5783(4) 0.9045(3) 0.113(2) Uani 1 1 d . . .
O6 O 0.0228(4) 0.4885(5) 0.9453(3) 0.111(2) Uani 1 1 d . . .
O7 O -0.0242(4) 0.4660(4) 0.8439(3) 0.110(2) Uani 1 1 d D . .
O8 O 0.1648(3) 0.6837(4) 0.77320(18) 0.0781(17) Uani 1 1 d . . .
O9 O 0.2541(3) 0.6713(4) 0.86542(17) 0.0700(16) Uani 1 1 d . . .
O10 O 0.1507(3) 0.8112(4) 0.8489(2) 0.0838(18) Uani 1 1 d . . .
O11' O 0.0368(9) 0.1758(10) 0.9355(6) 0.119(3) Uiso 0.50 1 d PDU A 2
O11 O 0.0356(9) 0.2360(10) 0.9035(5) 0.114(3) Uiso 0.50 1 d PDU B 1
N1 N 0.5964(3) 0.7468(3) 0.78633(14) 0.0338(10) Uani 1 1 d . . .
N2 N 0.5706(2) 1.0257(3) 0.82065(14) 0.0344(11) Uani 1 1 d . . .
C1 C 0.5908(3) 0.7142(3) 0.89424(18) 0.0341(13) Uani 1 1 d . . .
C2 C 0.5613(3) 0.6860(4) 0.93743(18) 0.0365(13) Uani 1 1 d . . .
C3 C 0.5424(3) 0.6098(4) 0.93856(18) 0.0402(14) Uani 1 1 d . . .
H3 H 0.5216 0.5914 0.9662 0.048 Uiso 1 1 calc R . .
C4 C 0.5515(4) 0.5580(4) 0.9026(2) 0.0431(15) Uani 1 1 d . . .
C5 C 0.5825(3) 0.5885(4) 0.86179(19) 0.0411(15) Uani 1 1 d . . .
H5 H 0.5903 0.5563 0.8364 0.049 Uiso 1 1 calc R . .
C6 C 0.6017(4) 0.6629(3) 0.85770(17) 0.0354(12) Uani 1 1 d . . .
C7 C 0.6400(4) 0.6911(4) 0.81380(19) 0.0415(15) Uani 1 1 d . . .
H7A H 0.6883 0.7140 0.8224 0.050 Uiso 1 1 calc R . .
H7B H 0.6509 0.6475 0.7941 0.050 Uiso 1 1 calc R . .
C8 C 0.5172(3) 0.7193(4) 0.7770(2) 0.0426(14) Uani 1 1 d . . .
H8A H 0.5169 0.6655 0.7691 0.051 Uiso 1 1 calc R . .
H8B H 0.4846 0.7275 0.8039 0.051 Uiso 1 1 calc R . .
C9 C 0.4928(4) 0.7668(5) 0.7368(2) 0.062(2) Uani 1 1 d . . .
H9A H 0.4610 0.7371 0.7158 0.074 Uiso 1 1 calc R . .
H9B H 0.4638 0.8104 0.7476 0.074 Uiso 1 1 calc R . .
C10 C 0.5625(4) 0.7926(4) 0.7122(2) 0.0507(17) Uani 1 1 d . . .
H10A H 0.5650 0.8479 0.7116 0.061 Uiso 1 1 calc R . .
H10B H 0.5630 0.7739 0.6803 0.061 Uiso 1 1 calc R . .
C11 C 0.6290(3) 0.7597(4) 0.73959(17) 0.0380(14) Uani 1 1 d . . .
H11 H 0.6445 0.7109 0.7259 0.046 Uiso 1 1 calc R . .
C12 C 0.6974(3) 0.8133(4) 0.7421(2) 0.0416(14) Uani 1 1 d . . .
C13 C 0.7162(4) 0.8443(4) 0.6926(2) 0.0479(16) Uani 1 1 d . . .
C14 C 0.7433(4) 0.9183(5) 0.6897(3) 0.063(2) Uani 1 1 d . . .
H14 H 0.7497 0.9476 0.7165 0.076 Uiso 1 1 calc R . .
C15 C 0.7609(5) 0.9483(6) 0.6461(3) 0.081(3) Uani 1 1 d . . .
H15 H 0.7776 0.9985 0.6435 0.097 Uiso 1 1 calc R . .
C16 C 0.7537(5) 0.9043(7) 0.6072(3) 0.090(3) Uani 1 1 d . . .
H16 H 0.7672 0.9246 0.5783 0.108 Uiso 1 1 calc R . .
C17 C 0.7273(5) 0.8317(7) 0.6094(3) 0.082(3) Uani 1 1 d . . .
H17 H 0.7209 0.8030 0.5824 0.099 Uiso 1 1 calc R . .
C18 C 0.7100(4) 0.8007(5) 0.6531(2) 0.061(2) Uani 1 1 d . . .
H18 H 0.6942 0.7502 0.6554 0.074 Uiso 1 1 calc R . .
C19 C 0.7703(3) 0.7728(4) 0.7584(2) 0.0432(15) Uani 1 1 d . . .
C20 C 0.7942(4) 0.7058(5) 0.7394(2) 0.061(2) Uani 1 1 d . . .
H20 H 0.7649 0.6839 0.7159 0.074 Uiso 1 1 calc R . .
C21 C 0.8590(4) 0.6693(5) 0.7532(3) 0.069(2) Uani 1 1 d . . .
H21 H 0.8738 0.6235 0.7395 0.083 Uiso 1 1 calc R . .
C22 C 0.9019(5) 0.7027(6) 0.7883(3) 0.084(3) Uani 1 1 d . . .
H22 H 0.9454 0.6783 0.7993 0.101 Uiso 1 1 calc R . .
C23 C 0.8808(5) 0.7707(6) 0.8066(3) 0.083(3) Uani 1 1 d . . .
H23 H 0.9105 0.7941 0.8294 0.100 Uiso 1 1 calc R . .
C24 C 0.8146(4) 0.8047(5) 0.7909(2) 0.062(2) Uani 1 1 d . . .
H24 H 0.8004 0.8516 0.8034 0.074 Uiso 1 1 calc R . .
C25 C 0.5552(4) 0.7385(4) 0.97984(18) 0.0432(15) Uani 1 1 d . . .
C26 C 0.5220(5) 0.6953(5) 1.0216(2) 0.062(2) Uani 1 1 d . . .
H26A H 0.5549 0.6535 1.0295 0.093 Uiso 1 1 calc R . .
H26B H 0.4725 0.6761 1.0136 0.093 Uiso 1 1 calc R . .
H26C H 0.5178 0.7292 1.0478 0.093 Uiso 1 1 calc R . .
C27 C 0.6329(4) 0.7655(5) 0.9935(2) 0.061(2) Uani 1 1 d . . .
H27A H 0.6645 0.7223 1.0007 0.092 Uiso 1 1 calc R . .
H27B H 0.6291 0.7978 1.0205 0.092 Uiso 1 1 calc R . .
H27C H 0.6550 0.7937 0.9682 0.092 Uiso 1 1 calc R . .
C28 C 0.5022(4) 0.8060(4) 0.9689(2) 0.0617(19) Uani 1 1 d . . .
H28A H 0.4950 0.8360 0.9966 0.093 Uiso 1 1 calc R . .
H28B H 0.4539 0.7870 0.9583 0.093 Uiso 1 1 calc R . .
H28C H 0.5247 0.8370 0.9449 0.093 Uiso 1 1 calc R . .
C29 C 0.5291(6) 0.4757(5) 0.9069(3) 0.0763(12) Uani 1 1 d . . .
C30 C 0.4433(5) 0.4690(5) 0.9046(3) 0.0763(12) Uani 1 1 d . . .
H30A H 0.4209 0.4983 0.9294 0.114 Uiso 1 1 calc R . .
H30B H 0.4289 0.4164 0.9079 0.114 Uiso 1 1 calc R . .
H30C H 0.4256 0.4879 0.8750 0.114 Uiso 1 1 calc R . .
C31 C 0.5542(5) 0.4446(5) 0.9542(3) 0.0763(12) Uani 1 1 d . . .
H31A H 0.6087 0.4467 0.9564 0.114 Uiso 1 1 calc R . .
H31B H 0.5375 0.3927 0.9573 0.114 Uiso 1 1 calc R . .
H31C H 0.5321 0.4748 0.9787 0.114 Uiso 1 1 calc R . .
C32 C 0.5635(5) 0.4256(5) 0.8684(3) 0.0763(12) Uani 1 1 d . . .
H32A H 0.5465 0.4433 0.8384 0.114 Uiso 1 1 calc R . .
H32B H 0.5476 0.3737 0.8728 0.114 Uiso 1 1 calc R . .
H32C H 0.6181 0.4284 0.8698 0.114 Uiso 1 1 calc R . .
C33 C 0.7001(4) 1.0207(4) 0.89291(19) 0.0434(15) Uani 1 1 d . . .
C34 C 0.7716(4) 1.0365(4) 0.9144(2) 0.0495(16) Uani 1 1 d . . .
C35 C 0.7883(4) 1.1132(5) 0.9242(2) 0.0526(17) Uani 1 1 d . . .
H35 H 0.8341 1.1238 0.9392 0.063 Uiso 1 1 calc R . .
C36 C 0.7422(4) 1.1731(4) 0.9132(2) 0.0548(18) Uani 1 1 d . C .
C37 C 0.6714(4) 1.1552(4) 0.8934(2) 0.0483(16) Uani 1 1 d . . .
H37 H 0.6370 1.1942 0.8868 0.058 Uiso 1 1 calc R . .
C38 C 0.6521(4) 1.0811(4) 0.8835(2) 0.0436(15) Uani 1 1 d . . .
C39 C 0.5732(3) 1.0645(4) 0.8659(2) 0.0407(14) Uani 1 1 d . . .
H39A H 0.5471 1.0331 0.8888 0.049 Uiso 1 1 calc R . .
H39B H 0.5456 1.1122 0.8633 0.049 Uiso 1 1 calc R . .
C40 C 0.6186(4) 1.0633(4) 0.7859(2) 0.0494(16) Uani 1 1 d . . .
H40A H 0.6717 1.0496 0.7901 0.059 Uiso 1 1 calc R . .
H40B H 0.6137 1.1183 0.7879 0.059 Uiso 1 1 calc R . .
C41 C 0.5894(4) 1.0346(5) 0.7396(2) 0.0558(19) Uani 1 1 d . . .
H41A H 0.6219 0.9943 0.7277 0.067 Uiso 1 1 calc R . .
H41B H 0.5878 1.0756 0.7169 0.067 Uiso 1 1 calc R . .
C42 C 0.5097(4) 1.0044(4) 0.74922(19) 0.0447(16) Uani 1 1 d . . .
H42A H 0.5076 0.9496 0.7447 0.054 Uiso 1 1 calc R . .
H42B H 0.4728 1.0284 0.7287 0.054 Uiso 1 1 calc R . .
C43 C 0.4941(3) 1.0250(4) 0.80003(18) 0.0359(13) Uani 1 1 d . . .
H43 H 0.4717 1.0761 0.8018 0.043 Uiso 1 1 calc R . .
C44 C 0.4409(3) 0.9671(4) 0.82405(19) 0.0409(14) Uani 1 1 d . . .
C45 C 0.3725(3) 0.9507(4) 0.7916(2) 0.0447(15) Uani 1 1 d . . .
C46 C 0.3502(3) 0.8770(5) 0.7853(2) 0.0573(17) Uani 1 1 d . . .
H46 H 0.3757 0.8380 0.8009 0.069 Uiso 1 1 calc R . .
C47 C 0.2898(5) 0.8596(6) 0.7560(3) 0.082(3) Uani 1 1 d . . .
H47 H 0.2741 0.8093 0.7522 0.098 Uiso 1 1 calc R . .
C48 C 0.2533(4) 0.9179(6) 0.7326(3) 0.073(2) Uani 1 1 d . . .
H48 H 0.2148 0.9063 0.7113 0.087 Uiso 1 1 calc R . .
C49 C 0.2724(4) 0.9907(6) 0.7399(3) 0.069(2) Uani 1 1 d . . .
H49 H 0.2455 1.0297 0.7253 0.082 Uiso 1 1 calc R . .
C50 C 0.3320(4) 1.0076(4) 0.7692(2) 0.0550(18) Uani 1 1 d . . .
H50 H 0.3454 1.0583 0.7741 0.066 Uiso 1 1 calc R . .
C51 C 0.4033(3) 0.9964(4) 0.86873(19) 0.0451(15) Uani 1 1 d . . .
C52 C 0.3765(4) 1.0694(5) 0.8749(2) 0.0580(19) Uani 1 1 d . . .
H52 H 0.3847 1.1049 0.8512 0.070 Uiso 1 1 calc R . .
C53 C 0.3389(5) 1.0919(5) 0.9135(3) 0.070(2) Uani 1 1 d . . .
H53 H 0.3223 1.1421 0.9166 0.084 Uiso 1 1 calc R . .
C54 C 0.3255(5) 1.0390(6) 0.9487(3) 0.084(3) Uani 1 1 d . . .
H54 H 0.2978 1.0525 0.9751 0.100 Uiso 1 1 calc R . .
C55 C 0.3531(6) 0.9677(7) 0.9440(3) 0.091(3) Uani 1 1 d . . .
H55 H 0.3453 0.9325 0.9679 0.109 Uiso 1 1 calc R . .
C56 C 0.3926(4) 0.9454(5) 0.9046(2) 0.0607(18) Uani 1 1 d . . .
H56 H 0.4119 0.8962 0.9024 0.073 Uiso 1 1 calc R . .
C57 C 0.8256(5) 0.9741(6) 0.9287(4) 0.0892(15) Uani 1 1 d . . .
C58 C 0.8965(5) 1.0032(5) 0.9538(3) 0.0892(15) Uani 1 1 d . . .
H58A H 0.9256 0.9607 0.9650 0.134 Uiso 1 1 calc R . .
H58B H 0.8816 1.0348 0.9796 0.134 Uiso 1 1 calc R . .
H58C H 0.9269 1.0325 0.9324 0.134 Uiso 1 1 calc R . .
C59 C 0.7845(5) 0.9219(6) 0.9620(3) 0.0892(15) Uani 1 1 d . . .
H59A H 0.7426 0.8980 0.9462 0.134 Uiso 1 1 calc R . .
H59B H 0.7657 0.9510 0.9880 0.134 Uiso 1 1 calc R . .
H59C H 0.8190 0.8835 0.9732 0.134 Uiso 1 1 calc R . .
C60 C 0.8506(5) 0.9303(6) 0.8877(3) 0.0892(15) Uani 1 1 d . . .
H60A H 0.8068 0.9107 0.8715 0.134 Uiso 1 1 calc R . .
H60B H 0.8822 0.8887 0.8976 0.134 Uiso 1 1 calc R . .
H60C H 0.8790 0.9629 0.8671 0.134 Uiso 1 1 calc R . .
C61 C 0.7623(5) 1.2540(5) 0.9259(3) 0.076(2) Uani 1 1 d D . .
C62 C 0.7738(15) 1.2980(15) 0.8809(7) 0.118(8) Uiso 0.50 1 d PDU C 1
H62A H 0.7372 1.2814 0.8581 0.177 Uiso 0.50 1 calc PR C 1
H62B H 0.8243 1.2889 0.8693 0.177 Uiso 0.50 1 calc PR C 1
H62C H 0.7672 1.3515 0.8867 0.177 Uiso 0.50 1 calc PR C 1
C62' C 0.7318(18) 1.3128(17) 0.8935(10) 0.153(9) Uiso 0.50 1 d PDU C 2
H62D H 0.6795 1.3017 0.8866 0.230 Uiso 0.50 1 calc PR C 2
H62E H 0.7610 1.3125 0.8651 0.230 Uiso 0.50 1 calc PR C 2
H62F H 0.7354 1.3621 0.9079 0.230 Uiso 0.50 1 calc PR C 2
C63 C 0.8264(10) 1.2585(14) 0.9615(7) 0.096(6) Uiso 0.50 1 d PDU C 1
H63A H 0.8421 1.3107 0.9652 0.143 Uiso 0.50 1 calc PR C 1
H63B H 0.8688 1.2286 0.9509 0.143 Uiso 0.50 1 calc PR C 1
H63C H 0.8089 1.2391 0.9910 0.143 Uiso 0.50 1 calc PR C 1
C63' C 0.8451(9) 1.2696(16) 0.9305(8) 0.112(7) Uiso 0.50 1 d PDU C 2
H63D H 0.8530 1.3097 0.9528 0.167 Uiso 0.50 1 calc PR C 2
H63E H 0.8651 1.2850 0.9007 0.167 Uiso 0.50 1 calc PR C 2
H63F H 0.8707 1.2242 0.9408 0.167 Uiso 0.50 1 calc PR C 2
C64 C 0.7015(13) 1.2979(17) 0.9493(9) 0.118(7) Uiso 0.50 1 d PDU C 1
H64A H 0.7216 1.3459 0.9599 0.177 Uiso 0.50 1 calc PR C 1
H64B H 0.6827 1.2695 0.9756 0.177 Uiso 0.50 1 calc PR C 1
H64C H 0.6607 1.3070 0.9277 0.177 Uiso 0.50 1 calc PR C 1
C64' C 0.7115(14) 1.2748(18) 0.9681(8) 0.118(7) Uiso 0.50 1 d PDU C 2
H64D H 0.7388 1.3084 0.9886 0.177 Uiso 0.50 1 calc PR C 2
H64E H 0.6978 1.2291 0.9847 0.177 Uiso 0.50 1 calc PR C 2
H64F H 0.6661 1.2998 0.9572 0.177 Uiso 0.50 1 calc PR C 2
C65 C -0.1301(6) 0.6535(9) 0.9166(6) 0.140(3) Uani 1 1 d . . .
H65A H -0.1116 0.6868 0.8921 0.168 Uiso 1 1 calc R . .
H65B H -0.1026 0.6659 0.9450 0.168 Uiso 1 1 calc R . .
C66 C -0.2089(6) 0.6676(9) 0.9237(6) 0.140(3) Uani 1 1 d . . .
H66A H -0.2312 0.6937 0.8972 0.168 Uiso 1 1 calc R D .
H66B H -0.2174 0.6976 0.9518 0.168 Uiso 1 1 calc R . .
C67 C -0.2409(7) 0.5881(9) 0.9289(5) 0.140(3) Uani 1 1 d . D .
H67A H -0.2443 0.5738 0.9616 0.168 Uiso 1 1 calc R . .
H67B H -0.2911 0.5847 0.9149 0.168 Uiso 1 1 calc R . .
C68 C -0.1851(6) 0.5379(9) 0.9034(6) 0.140(3) Uani 1 1 d . D .
H68A H -0.1802 0.4889 0.9190 0.168 Uiso 1 1 calc R . .
H68B H -0.2015 0.5293 0.8715 0.168 Uiso 1 1 calc R . .
C69 C -0.0153(8) 0.4271(9) 0.9673(4) 0.138(5) Uani 1 1 d . . .
H69A H -0.0231 0.3857 0.9454 0.166 Uiso 1 1 calc R . .
H69B H -0.0646 0.4437 0.9789 0.166 Uiso 1 1 calc R . .
C70 C 0.0322(8) 0.4020(10) 1.0058(4) 0.152(6) Uani 1 1 d . . .
H70A H 0.0121 0.4198 1.0354 0.182 Uiso 1 1 calc R D .
H70B H 0.0358 0.3468 1.0065 0.182 Uiso 1 1 calc R . .
C71 C 0.1040(8) 0.4352(10) 0.9965(5) 0.154(4) Uani 1 1 d . D .
H71A H 0.1359 0.3996 0.9794 0.185 Uiso 1 1 calc R . .
H71B H 0.1295 0.4480 1.0256 0.185 Uiso 1 1 calc R . .
C72 C 0.0913(7) 0.5046(11) 0.9686(5) 0.154(4) Uani 1 1 d . D .
H72A H 0.0863 0.5492 0.9884 0.185 Uiso 1 1 calc R . .
H72B H 0.1326 0.5129 0.9466 0.185 Uiso 1 1 calc R . .
C73 C 0.0025(13) 0.3903(11) 0.8397(9) 0.119(4) Uiso 0.50 1 d PDU D 1
H73A H 0.0325 0.3790 0.8673 0.143 Uiso 0.50 1 calc PR D 1
H73B H -0.0415 0.3568 0.8404 0.143 Uiso 0.50 1 calc PR D 1
C73' C 0.0321(13) 0.4068(13) 0.8449(10) 0.121(4) Uiso 0.50 1 d PDU D 2
H73C H 0.0171 0.3642 0.8645 0.145 Uiso 0.50 1 calc PR D 2
H73D H 0.0818 0.4255 0.8545 0.145 Uiso 0.50 1 calc PR D 2
C74 C 0.0464(17) 0.371(2) 0.8005(10) 0.122(4) Uiso 0.50 1 d PU D 1
H74A H 0.0253 0.3263 0.7848 0.147 Uiso 0.50 1 calc PR D 1
H74B H 0.0986 0.3596 0.8094 0.147 Uiso 0.50 1 calc PR D 1
C74' C 0.0288(19) 0.387(2) 0.7911(10) 0.125(4) Uiso 0.50 1 d PU D 2
H74C H 0.0795 0.3876 0.7777 0.150 Uiso 0.50 1 calc PR D 2
H74D H 0.0069 0.3367 0.7864 0.150 Uiso 0.50 1 calc PR D 2
C75 C 0.0429(16) 0.4404(18) 0.7690(9) 0.124(4) Uiso 0.50 1 d PU D 1
H75A H 0.0919 0.4660 0.7672 0.149 Uiso 0.50 1 calc PR D 1
H75B H 0.0262 0.4272 0.7377 0.149 Uiso 0.50 1 calc PR D 1
C75' C -0.0106(17) 0.435(2) 0.7733(10) 0.132(4) Uiso 0.50 1 d PU D 2
H75C H -0.0480 0.4087 0.7543 0.158 Uiso 0.50 1 calc PR D 2
H75D H 0.0216 0.4636 0.7520 0.158 Uiso 0.50 1 calc PR D 2
C76 C -0.0148(16) 0.488(2) 0.7938(7) 0.129(4) Uiso 0.50 1 d PDU D 1
H76A H 0.0005 0.5413 0.7922 0.154 Uiso 0.50 1 calc PR D 1
H76B H -0.0635 0.4833 0.7781 0.154 Uiso 0.50 1 calc PR D 1
C76' C -0.0522(16) 0.491(2) 0.8013(7) 0.135(5) Uiso 0.50 1 d PDU D 2
H76C H -0.0376 0.5432 0.7943 0.163 Uiso 0.50 1 calc PR D 2
H76D H -0.1071 0.4854 0.7988 0.163 Uiso 0.50 1 calc PR D 2
C77 C 0.1136(8) 0.7118(9) 0.7390(4) 0.139(3) Uani 1 1 d . . .
H77A H 0.1338 0.7575 0.7244 0.167 Uiso 1 1 calc R . .
H77B H 0.0647 0.7239 0.7529 0.167 Uiso 1 1 calc R . .
C78 C 0.1056(7) 0.6508(8) 0.7048(4) 0.139(3) Uani 1 1 d . . .
H78A H 0.0590 0.6225 0.7104 0.167 Uiso 1 1 calc R D .
H78B H 0.1037 0.6718 0.6734 0.167 Uiso 1 1 calc R . .
C79 C 0.1691(7) 0.6027(9) 0.7096(4) 0.139(3) Uani 1 1 d . D .
H79A H 0.2064 0.6133 0.6855 0.167 Uiso 1 1 calc R . .
H79B H 0.1539 0.5496 0.7074 0.167 Uiso 1 1 calc R . .
C80 C 0.1997(7) 0.6190(10) 0.7550(4) 0.139(3) Uani 1 1 d . D .
H80A H 0.1911 0.5760 0.7756 0.167 Uiso 1 1 calc R . .
H80B H 0.2542 0.6274 0.7527 0.167 Uiso 1 1 calc R . .
C81 C 0.2659(4) 0.6502(7) 0.9131(3) 0.087(3) Uani 1 1 d . . .
H81A H 0.2256 0.6706 0.9327 0.105 Uiso 1 1 calc R . .
H81B H 0.2665 0.5951 0.9163 0.105 Uiso 1 1 calc R . .
C82 C 0.3350(5) 0.6805(8) 0.9256(3) 0.105(4) Uani 1 1 d . . .
H82A H 0.3639 0.6438 0.9438 0.126 Uiso 1 1 calc R D .
H82B H 0.3277 0.7260 0.9444 0.126 Uiso 1 1 calc R . .
C83 C 0.3774(5) 0.7000(6) 0.8814(3) 0.087(3) Uani 1 1 d . D .
H83A H 0.3907 0.7537 0.8807 0.104 Uiso 1 1 calc R . .
H83B H 0.4235 0.6699 0.8786 0.104 Uiso 1 1 calc R . .
C84 C 0.3261(4) 0.6822(6) 0.8458(3) 0.082(3) Uani 1 1 d . D .
H84A H 0.3423 0.6361 0.8299 0.098 Uiso 1 1 calc R . .
H84B H 0.3243 0.7233 0.8232 0.098 Uiso 1 1 calc R . .
C85 C 0.1990(7) 0.8560(7) 0.8780(5) 0.128(2) Uani 1 1 d . . .
H85A H 0.2518 0.8515 0.8684 0.154 Uiso 1 1 calc R . .
H85B H 0.1946 0.8406 0.9105 0.154 Uiso 1 1 calc R . .
C86 C 0.1721(6) 0.9323(7) 0.8717(5) 0.128(2) Uani 1 1 d . . .
H86A H 0.1729 0.9593 0.9013 0.154 Uiso 1 1 calc R D .
H86B H 0.2050 0.9592 0.8500 0.154 Uiso 1 1 calc R . .
C87 C 0.0980(6) 0.9303(7) 0.8542(5) 0.128(2) Uani 1 1 d . D .
H87A H 0.0934 0.9628 0.8269 0.154 Uiso 1 1 calc R . .
H87B H 0.0621 0.9475 0.8777 0.154 Uiso 1 1 calc R . .
C88 C 0.0839(6) 0.8522(7) 0.8421(5) 0.128(2) Uani 1 1 d . D .
H88A H 0.0436 0.8316 0.8616 0.154 Uiso 1 1 calc R . .
H88B H 0.0681 0.8486 0.8097 0.154 Uiso 1 1 calc R . .
C89 C 0.0649(14) 0.1986(15) 0.8623(7) 0.116(3) Uiso 0.50 1 d PDU B 1
H89A H 0.0227 0.1804 0.8435 0.139 Uiso 0.50 1 calc PR B 1
H89B H 0.0934 0.2352 0.8438 0.139 Uiso 0.50 1 calc PR B 1
C89' C 0.0161(11) 0.2079(16) 0.8924(7) 0.113(3) Uiso 0.50 1 d PDU A 2
H89C H -0.0133 0.2544 0.8962 0.135 Uiso 0.50 1 calc PR A 2
H89D H -0.0118 0.1722 0.8730 0.135 Uiso 0.50 1 calc PR A 2
C90 C 0.1132(14) 0.1359(14) 0.8741(7) 0.115(3) Uiso 0.50 1 d PDU B 1
H90A H 0.1666 0.1485 0.8699 0.137 Uiso 0.50 1 calc PR B 1
H90B H 0.1010 0.0908 0.8559 0.137 Uiso 0.50 1 calc PR B 1
C90' C 0.0953(11) 0.2236(14) 0.8734(8) 0.114(3) Uiso 0.50 1 d PDU A 2
H90C H 0.0937 0.2318 0.8399 0.137 Uiso 0.50 1 calc PR A 2
H90D H 0.1173 0.2683 0.8882 0.137 Uiso 0.50 1 calc PR A 2
C91 C 0.0944(14) 0.1258(14) 0.9229(7) 0.118(3) Uiso 0.50 1 d PDU B 1
H91A H 0.1380 0.1058 0.9397 0.141 Uiso 0.50 1 calc PR B 1
H91B H 0.0525 0.0901 0.9261 0.141 Uiso 0.50 1 calc PR B 1
C91' C 0.1393(13) 0.1548(15) 0.8848(8) 0.114(3) Uiso 0.50 1 d PDU A 2
H91C H 0.1241 0.1114 0.8659 0.137 Uiso 0.50 1 calc PR A 2
H91D H 0.1937 0.1630 0.8818 0.137 Uiso 0.50 1 calc PR A 2
C92 C 0.0714(15) 0.2047(14) 0.9428(8) 0.122(3) Uiso 0.50 1 d PDU B 1
H92A H 0.0366 0.2000 0.9690 0.147 Uiso 0.50 1 calc PR B 1
H92B H 0.1155 0.2343 0.9522 0.147 Uiso 0.50 1 calc PR B 1
C92' C 0.1165(11) 0.1464(16) 0.9326(8) 0.119(3) Uiso 0.50 1 d PDU A 2
H92C H 0.1499 0.1755 0.9529 0.143 Uiso 0.50 1 calc PR A 2
H92D H 0.1185 0.0932 0.9419 0.143 Uiso 0.50 1 calc PR A 2
Li1 Li -0.0118(9) 0.5460(11) 0.8919(6) 0.093(5) Uani 1 1 d . D 1
Li2 Li 0.1578(6) 0.7029(7) 0.8395(5) 0.062(3) Uani 1 1 d . D 1

loop_
_atom_site_aniso_label
_atom_site_aniso_U_11
_atom_site_aniso_U_22
_atom_site_aniso_U_33
_atom_site_aniso_U_23
_atom_site_aniso_U_13
_atom_site_aniso_U_12
Nd1 0.03774(15) 0.02751(14) 0.03469(13) 0.00142(13) -0.00216(13) -0.00039(14)
Cl1 0.0578(11) 0.101(2) 0.1151(16) 0.0215(15) -0.0004(12) -0.0168(12)
O1 0.054(2) 0.036(2) 0.0367(18) 0.0019(16) 0.002(2) 0.001(2)
O2 0.050(2) 0.034(2) 0.048(2) -0.001(2) 0.0110(18) -0.004(2)
O3 0.058(3) 0.035(3) 0.057(3) -0.001(2) -0.025(2) -0.002(2)
O4 0.046(2) 0.035(2) 0.047(2) 0.006(2) 0.004(2) 0.0041(17)
O5 0.050(3) 0.091(6) 0.197(7) -0.006(5) 0.007(5) -0.018(4)
O6 0.104(5) 0.105(6) 0.124(6) 0.028(5) -0.007(4) -0.027(5)
O7 0.116(5) 0.074(5) 0.140(6) -0.006(5) -0.007(5) 0.023(4)
O8 0.074(3) 0.097(5) 0.063(3) -0.009(3) 0.011(3) 0.023(3)
O9 0.045(3) 0.105(5) 0.060(3) 0.005(3) 0.003(2) 0.005(3)
O10 0.064(3) 0.062(4) 0.125(5) -0.011(4) -0.017(3) -0.005(3)
N1 0.036(3) 0.032(3) 0.034(2) 0.0031(19) 0.008(2) -0.002(2)
N2 0.034(2) 0.030(3) 0.039(2) 0.007(2) -0.0026(19) -0.002(2)
C1 0.039(3) 0.029(3) 0.035(3) 0.005(2) -0.007(2) -0.001(2)
C2 0.046(3) 0.031(3) 0.033(3) 0.002(2) -0.004(2) -0.001(3)
C3 0.048(3) 0.036(4) 0.036(3) 0.013(3) -0.005(2) 0.001(3)
C4 0.052(4) 0.038(4) 0.039(3) 0.005(3) -0.012(3) -0.004(3)
C5 0.054(4) 0.036(4) 0.033(3) -0.002(2) -0.009(3) -0.001(3)
C6 0.038(3) 0.032(3) 0.035(3) 0.001(2) -0.005(3) 0.003(3)
C7 0.053(3) 0.037(4) 0.034(3) -0.001(3) 0.004(3) 0.006(3)
C8 0.047(3) 0.035(4) 0.046(3) 0.002(3) -0.001(3) -0.007(3)
C9 0.054(4) 0.075(6) 0.057(4) 0.018(4) -0.003(3) -0.003(4)
C10 0.054(4) 0.058(5) 0.040(3) 0.001(3) -0.012(3) 0.011(3)
C11 0.044(3) 0.041(4) 0.028(3) -0.006(2) -0.002(2) 0.008(3)
C12 0.043(3) 0.040(4) 0.043(3) 0.004(3) 0.008(3) 0.007(3)
C13 0.048(4) 0.047(4) 0.048(3) 0.009(3) 0.009(3) 0.013(3)
C14 0.053(4) 0.062(6) 0.075(5) 0.012(4) 0.015(4) 0.002(4)
C15 0.077(6) 0.065(6) 0.100(7) 0.037(5) 0.034(5) 0.009(5)
C16 0.082(6) 0.115(10) 0.073(6) 0.030(6) 0.037(5) 0.010(6)
C17 0.097(7) 0.094(8) 0.055(5) 0.016(5) 0.032(5) 0.018(6)
C18 0.079(5) 0.067(5) 0.039(3) 0.005(3) 0.021(3) 0.012(4)
C19 0.040(3) 0.048(4) 0.041(3) 0.009(3) 0.012(3) 0.001(3)
C20 0.063(4) 0.066(6) 0.055(4) 0.005(4) 0.008(4) 0.000(4)
C21 0.054(4) 0.069(6) 0.084(5) 0.011(5) 0.013(4) 0.021(4)
C22 0.055(5) 0.096(8) 0.102(6) 0.032(6) -0.002(5) 0.010(5)
C23 0.063(5) 0.102(8) 0.085(6) 0.005(5) 0.004(5) 0.003(5)
C24 0.053(4) 0.067(6) 0.064(4) 0.001(4) -0.002(4) -0.007(4)
C25 0.059(4) 0.038(4) 0.032(3) -0.002(3) 0.003(3) -0.001(3)
C26 0.084(5) 0.066(6) 0.037(3) 0.000(3) 0.014(3) -0.011(4)
C27 0.075(5) 0.059(5) 0.051(4) -0.011(4) 0.000(4) -0.008(4)
C28 0.082(5) 0.047(5) 0.056(4) -0.005(3) 0.006(4) 0.006(4)
C29 0.107(3) 0.040(2) 0.082(3) 0.0113(19) -0.007(3) -0.013(2)
C30 0.107(3) 0.040(2) 0.082(3) 0.0113(19) -0.007(3) -0.013(2)
C31 0.107(3) 0.040(2) 0.082(3) 0.0113(19) -0.007(3) -0.013(2)
C32 0.107(3) 0.040(2) 0.082(3) 0.0113(19) -0.007(3) -0.013(2)
C33 0.061(4) 0.035(4) 0.034(3) 0.004(3) -0.014(3) -0.006(3)
C34 0.056(4) 0.037(4) 0.055(4) -0.004(3) -0.013(3) -0.005(3)
C35 0.047(3) 0.046(4) 0.065(4) -0.009(4) -0.013(3) -0.005(3)
C36 0.054(4) 0.046(4) 0.065(4) -0.010(3) -0.008(4) -0.004(3)
C37 0.053(4) 0.032(4) 0.060(4) -0.004(3) -0.004(3) 0.002(3)
C38 0.051(4) 0.035(4) 0.046(3) -0.004(3) -0.007(3) 0.000(3)
C39 0.044(3) 0.035(4) 0.043(3) -0.008(3) 0.002(3) 0.003(3)
C40 0.047(4) 0.048(4) 0.053(3) 0.012(3) 0.003(3) -0.003(3)
C41 0.049(4) 0.067(5) 0.052(4) 0.014(3) 0.005(3) 0.008(3)
C42 0.058(4) 0.041(4) 0.034(3) 0.007(3) -0.004(3) 0.000(3)
C43 0.034(3) 0.035(3) 0.039(3) 0.002(3) -0.007(2) 0.000(3)
C44 0.044(3) 0.034(3) 0.045(3) 0.004(3) -0.008(3) 0.002(3)
C45 0.042(4) 0.042(4) 0.050(3) 0.000(3) -0.005(3) -0.002(3)
C46 0.051(4) 0.050(4) 0.070(4) -0.001(4) -0.009(3) -0.003(4)
C47 0.069(5) 0.067(7) 0.110(6) -0.007(5) -0.035(5) -0.010(5)
C48 0.055(4) 0.084(7) 0.079(5) -0.013(5) -0.026(4) -0.005(4)
C49 0.055(5) 0.075(7) 0.076(5) 0.005(5) -0.019(4) -0.005(4)
C50 0.062(4) 0.048(5) 0.055(4) 0.006(3) -0.016(3) -0.005(4)
C51 0.043(3) 0.048(4) 0.044(3) 0.003(3) -0.001(3) 0.004(3)
C52 0.062(5) 0.060(5) 0.053(4) 0.005(3) 0.005(3) 0.016(4)
C53 0.074(5) 0.073(6) 0.063(4) -0.014(4) 0.016(4) 0.023(4)
C54 0.079(6) 0.107(9) 0.065(5) -0.017(5) 0.016(5) 0.025(6)
C55 0.115(8) 0.098(9) 0.059(5) 0.010(5) 0.025(5) 0.017(6)
C56 0.059(4) 0.070(5) 0.052(4) 0.012(3) -0.002(4) 0.008(5)
C57 0.081(3) 0.070(3) 0.117(4) 0.002(3) -0.044(3) 0.007(3)
C58 0.081(3) 0.070(3) 0.117(4) 0.002(3) -0.044(3) 0.007(3)
C59 0.081(3) 0.070(3) 0.117(4) 0.002(3) -0.044(3) 0.007(3)
C60 0.081(3) 0.070(3) 0.117(4) 0.002(3) -0.044(3) 0.007(3)
C61 0.065(5) 0.046(5) 0.117(7) -0.021(5) -0.014(5) -0.004(4)
C65 0.083(4) 0.140(7) 0.196(7) -0.003(6) 0.002(5) -0.006(4)
C66 0.083(4) 0.140(7) 0.196(7) -0.003(6) 0.002(5) -0.006(4)
C67 0.083(4) 0.140(7) 0.196(7) -0.003(6) 0.002(5) -0.006(4)
C68 0.083(4) 0.140(7) 0.196(7) -0.003(6) 0.002(5) -0.006(4)
C69 0.144(11) 0.155(15) 0.116(9) 0.021(9) -0.011(9) -0.040(10)
C70 0.154(12) 0.198(19) 0.104(8) 0.027(10) 0.013(9) -0.009(12)
C71 0.109(6) 0.230(15) 0.125(7) 0.041(7) -0.010(7) -0.030(9)
C72 0.109(6) 0.230(15) 0.125(7) 0.041(7) -0.010(7) -0.030(9)
C77 0.123(5) 0.181(8) 0.114(4) -0.042(5) -0.032(4) 0.037(5)
C78 0.123(5) 0.181(8) 0.114(4) -0.042(5) -0.032(4) 0.037(5)
C79 0.123(5) 0.181(8) 0.114(4) -0.042(5) -0.032(4) 0.037(5)
C80 0.123(5) 0.181(8) 0.114(4) -0.042(5) -0.032(4) 0.037(5)
C81 0.051(4) 0.144(11) 0.067(5) 0.009(5) 0.011(4) -0.015(5)
C82 0.060(5) 0.198(14) 0.056(5) 0.018(6) 0.018(4) -0.028(7)
C83 0.066(5) 0.121(9) 0.074(5) 0.027(5) 0.000(4) -0.016(5)
C84 0.053(4) 0.132(9) 0.061(5) -0.007(5) 0.018(4) -0.007(5)
C85 0.107(4) 0.089(5) 0.189(6) -0.026(5) -0.047(4) 0.012(4)
C86 0.107(4) 0.089(5) 0.189(6) -0.026(5) -0.047(4) 0.012(4)
C87 0.107(4) 0.089(5) 0.189(6) -0.026(5) -0.047(4) 0.012(4)
C88 0.107(4) 0.089(5) 0.189(6) -0.026(5) -0.047(4) 0.012(4)
Li1 0.073(9) 0.085(13) 0.120(13) -0.001(10) -0.019(9) 0.014(9)
Li2 0.055(6) 0.053(8) 0.079(8) 0.000(7) 0.018(7) 0.001(5)

loop_
_atom_type_symbol
_atom_type_description
_atom_type_scat_dispersion_real
_atom_type_scat_dispersion_imag
_atom_type_scat_source
C C 0.0033 0.0016 'International Tables Vol C Tables 4.2.6.8 and 6.1.1.4'
H H 0.0000 0.0000 'International Tables Vol C Tables 4.2.6.8 and 6.1.1.4'
N N 0.0061 0.0033 'International Tables Vol C Tables 4.2.6.8 and 6.1.1.4'
O O 0.0106 0.0060 'International Tables Vol C Tables 4.2.6.8 and 6.1.1.4'
Nd Nd -0.1943 3.0179 'International Tables Vol C Tables 4.2.6.8 and 6.1.1.4'
Li Li -0.0003 0.0001 'International Tables Vol C Tables 4.2.6.8 and 6.1.1.4'
Cl Cl 0.1484 0.1585 'International Tables Vol C Tables 4.2.6.8 and 6.1.1.4'

loop_
_geom_angle_atom_site_label_1
_geom_angle_atom_site_label_2
_geom_angle_atom_site_label_3
_geom_angle
O2 Nd1 O3 100.33(16)
O2 Nd1 O4 122.68(14)
O3 Nd1 O4 119.68(15)
O2 Nd1 O1 120.54(16)
O3 Nd1 O1 89.96(15)
O4 Nd1 O1 100.04(15)
O2 Nd1 N2 93.16(15)
O3 Nd1 N2 71.90(14)
O4 Nd1 N2 66.09(14)
O1 Nd1 N2 144.49(13)
O2 Nd1 N1 65.05(14)
O3 Nd1 N1 145.93(15)
O4 Nd1 N1 93.08(14)
O1 Nd1 N1 74.18(13)
N2 Nd1 N1 136.02(13)
Li1 Cl1 Li2 160.3(6)
C1 O1 Nd1 141.3(3)
C12 O2 Nd1 131.5(4)
C33 O3 Nd1 145.7(4)
C44 O4 Nd1 131.3(3)
C65 O5 C68 108.0(9)
C65 O5 Li1 120.5(9)
C68 O5 Li1 131.5(9)
C72 O6 C69 110.2(10)
C72 O6 Li1 122.7(10)
C69 O6 Li1 127.0(9)
C76' O7 C73 110.0(19)
C76' O7 C73' 119.6(18)
C73 O7 C73' 24.9(15)
C76' O7 C76 27.6(15)
C73 O7 C76 97.4(18)
C73' O7 C76 97.7(17)
C76' O7 Li1 115.2(16)
C73 O7 Li1 133.5(13)
C73' O7 Li1 115.0(13)
C76 O7 Li1 118.1(16)
C80 O8 C77 107.7(8)
C80 O8 Li2 122.6(8)
C77 O8 Li2 125.3(7)
C84 O9 C81 106.8(5)
C84 O9 Li2 126.9(6)
C81 O9 Li2 124.7(6)
C88 O10 C85 107.4(8)
C88 O10 Li2 123.2(7)
C85 O10 Li2 126.1(7)
C89' O11' C92' 109.3(15)
C92 O11 C89 108.6(17)
C7 N1 C11 112.8(4)
C7 N1 C8 111.5(5)
C11 N1 C8 104.4(4)
C7 N1 Nd1 104.8(3)
C11 N1 Nd1 108.0(3)
C8 N1 Nd1 115.6(3)
C40 N2 C39 112.1(5)
C40 N2 C43 104.9(4)
C39 N2 C43 112.8(4)
C40 N2 Nd1 113.7(4)
C39 N2 Nd1 107.3(3)
C43 N2 Nd1 106.0(3)
O1 C1 C6 119.5(5)
O1 C1 C2 122.0(5)
C6 C1 C2 118.5(5)
C3 C2 C1 116.3(5)
C3 C2 C25 123.3(5)
C1 C2 C25 120.3(5)
C2 C3 C4 126.3(5)
C2 C3 H3 116.8
C4 C3 H3 116.8
C3 C4 C5 114.6(6)
C3 C4 C29 122.7(6)
C5 C4 C29 122.7(6)
C6 C5 C4 122.6(6)
C6 C5 H5 118.7
C4 C5 H5 118.7
C5 C6 C1 121.6(5)
C5 C6 C7 119.9(5)
C1 C6 C7 118.4(5)
N1 C7 C6 115.6(5)
N1 C7 H7A 108.4
C6 C7 H7A 108.4
N1 C7 H7B 108.4
C6 C7 H7B 108.4
H7A C7 H7B 107.4
C9 C8 N1 103.1(5)
C9 C8 H8A 111.2
N1 C8 H8A 111.2
C9 C8 H8B 111.2
N1 C8 H8B 111.2
H8A C8 H8B 109.1
C10 C9 C8 107.6(6)
C10 C9 H9A 110.2
C8 C9 H9A 110.2
C10 C9 H9B 110.2
C8 C9 H9B 110.2
H9A C9 H9B 108.5
C9 C10 C11 105.9(5)
C9 C10 H10A 110.6
C11 C10 H10A 110.6
C9 C10 H10B 110.6
C11 C10 H10B 110.6
H10A C10 H10B 108.7
N1 C11 C10 103.2(4)
N1 C11 C12 110.9(4)
C10 C11 C12 113.3(5)
N1 C11 H11 109.7
C10 C11 H11 109.7
C12 C11 H11 109.7
O2 C12 C11 109.1(5)
O2 C12 C19 110.1(5)
C11 C12 C19 112.7(5)
O2 C12 C13 110.0(5)
C11 C12 C13 109.8(5)
C19 C12 C13 105.1(5)
C18 C13 C14 120.0(7)
C18 C13 C12 122.8(7)
C14 C13 C12 117.2(7)
C13 C14 C15 119.1(8)
C13 C14 H14 120.5
C15 C14 H14 120.5
C16 C15 C14 120.0(9)
C16 C15 H15 120.0
C14 C15 H15 120.0
C17 C16 C15 121.7(9)
C17 C16 H16 119.2
C15 C16 H16 119.2
C16 C17 C18 118.8(9)
C16 C17 H17 120.6
C18 C17 H17 120.6
C13 C18 C17 120.3(9)
C13 C18 H18 119.8
C17 C18 H18 119.8
C24 C19 C20 117.4(7)
C24 C19 C12 120.2(7)
C20 C19 C12 122.3(6)
C19 C20 C21 123.2(8)
C19 C20 H20 118.4
C21 C20 H20 118.4
C20 C21 C22 117.7(9)
C20 C21 H21 121.2
C22 C21 H21 121.2
C23 C22 C21 120.3(8)
C23 C22 H22 119.9
C21 C22 H22 119.9
C22 C23 C24 119.0(9)
C22 C23 H23 120.5
C24 C23 H23 120.5
C19 C24 C23 122.4(9)
C19 C24 H24 118.8
C23 C24 H24 118.8
C27 C25 C2 109.6(5)
C27 C25 C26 107.4(5)
C2 C25 C26 110.4(6)
C27 C25 C28 111.2(6)
C2 C25 C28 110.1(5)
C26 C25 C28 108.0(6)
C25 C26 H26A 109.5
C25 C26 H26B 109.5
H26A C26 H26B 109.5
C25 C26 H26C 109.5
H26A C26 H26C 109.5
H26B C26 H26C 109.5
C25 C27 H27A 109.5
C25 C27 H27B 109.5
H27A C27 H27B 109.5
C25 C27 H27C 109.5
H27A C27 H27C 109.5
H27B C27 H27C 109.5
C25 C28 H28A 109.5
C25 C28 H28B 109.5
H28A C28 H28B 109.5
C25 C28 H28C 109.5
H28A C28 H28C 109.5
H28B C28 H28C 109.5
C4 C29 C30 109.4(7)
C4 C29 C31 110.0(7)
C30 C29 C31 107.4(7)
C4 C29 C32 112.8(7)
C30 C29 C32 108.4(8)
C31 C29 C32 108.6(7)
C29 C30 H30A 109.5
C29 C30 H30B 109.5
H30A C30 H30B 109.5
C29 C30 H30C 109.5
H30A C30 H30C 109.5
H30B C30 H30C 109.5
C29 C31 H31A 109.5
C29 C31 H31B 109.5
H31A C31 H31B 109.5
C29 C31 H31C 109.5
H31A C31 H31C 109.5
H31B C31 H31C 109.5
C29 C32 H32A 109.5
C29 C32 H32B 109.5
H32A C32 H32B 109.5
C29 C32 H32C 109.5
H32A C32 H32C 109.5
H32B C32 H32C 109.5
O3 C33 C38 120.3(6)
O3 C33 C34 121.6(6)
C38 C33 C34 118.2(6)
C35 C34 C33 117.2(6)
C35 C34 C57 120.7(6)
C33 C34 C57 122.1(7)
C36 C35 C34 124.6(6)
C36 C35 H35 117.7
C34 C35 H35 117.7
C35 C36 C37 116.6(7)
C35 C36 C61 122.1(6)
C37 C36 C61 121.1(7)
C38 C37 C36 120.9(6)
C38 C37 H37 119.5
C36 C37 H37 119.5
C37 C38 C33 122.5(6)
C37 C38 C39 118.7(6)
C33 C38 C39 118.6(6)
N2 C39 C38 114.6(5)
N2 C39 H39A 108.6
C38 C39 H39A 108.6
N2 C39 H39B 108.6
C38 C39 H39B 108.6
H39A C39 H39B 107.6
N2 C40 C41 104.6(5)
N2 C40 H40A 110.8
C41 C40 H40A 110.8
N2 C40 H40B 110.8
C41 C40 H40B 110.8
H40A C40 H40B 108.9
C40 C41 C42 105.7(5)
C40 C41 H41A 110.6
C42 C41 H41A 110.6
C40 C41 H41B 110.6
C42 C41 H41B 110.6
H41A C41 H41B 108.7
C41 C42 C43 104.8(5)
C41 C42 H42A 110.8
C43 C42 H42A 110.8
C41 C42 H42B 110.8
C43 C42 H42B 110.8
H42A C42 H42B 108.9
N2 C43 C42 102.8(5)
N2 C43 C44 112.4(4)
C42 C43 C44 112.3(5)
N2 C43 H43 109.7
C42 C43 H43 109.8
C44 C43 H43 109.8
O4 C44 C51 111.6(5)
O4 C44 C43 108.2(5)
C51 C44 C43 114.4(5)
O4 C44 C45 110.2(5)
C51 C44 C45 103.3(5)
C43 C44 C45 108.9(4)
C46 C45 C50 118.4(6)
C46 C45 C44 118.7(6)
C50 C45 C44 122.9(6)
C45 C46 C47 120.6(7)
C45 C46 H46 119.7
C47 C46 H46 119.7
C48 C47 C46 119.1(9)
C48 C47 H47 120.4
C46 C47 H47 120.4
C49 C48 C47 120.9(7)
C49 C48 H48 119.6
C47 C48 H48 119.6
C48 C49 C50 119.6(8)
C48 C49 H49 120.2
C50 C49 H49 120.2
C49 C50 C45 121.2(8)
C49 C50 H50 119.4
C45 C50 H50 119.4
C52 C51 C56 117.5(6)
C52 C51 C44 124.6(6)
C56 C51 C44 117.8(6)
C53 C52 C51 123.1(7)
C53 C52 H52 118.5
C51 C52 H52 118.5
C52 C53 C54 118.8(8)
C52 C53 H53 120.6
C54 C53 H53 120.6
C55 C54 C53 119.1(8)
C55 C54 H54 120.4
C53 C54 H54 120.4
C54 C55 C56 121.6(9)
C54 C55 H55 119.2
C56 C55 H55 119.2
C51 C56 C55 119.7(8)
C51 C56 H56 120.1
C55 C56 H56 120.1
C60 C57 C34 110.6(8)
C60 C57 C59 109.4(9)
C34 C57 C59 108.2(8)
C60 C57 C58 107.9(8)
C34 C57 C58 113.5(8)
C59 C57 C58 107.2(8)
C57 C58 H58A 109.5
C57 C58 H58B 109.5
H58A C58 H58B 109.5
C57 C58 H58C 109.5
H58A C58 H58C 109.5
H58B C58 H58C 109.5
C57 C59 H59A 109.5
C57 C59 H59B 109.5
H59A C59 H59B 109.5
C57 C59 H59C 109.5
H59A C59 H59C 109.5
H59B C59 H59C 109.5
C57 C60 H60A 109.5
C57 C60 H60B 109.5
H60A C60 H60B 109.5
C57 C60 H60C 109.5
H60A C60 H60C 109.5
H60B C60 H60C 109.5
C64 C61 C63' 124.9(17)
C64 C61 C62' 70.2(16)
C63' C61 C62' 106.2(18)
C64 C61 C36 115.5(14)
C63' C61 C36 115.1(12)
C62' C61 C36 114.7(16)
C64 C61 C62 102.5(16)
C63' C61 C62 81.4(14)
C62' C61 C62 33.3(14)
C36 C61 C62 107.8(13)
C64 C61 C63 101.8(15)
C63' C61 C63 37.5(10)
C62' C61 C63 130.5(18)
C36 C61 C63 112.6(11)
C62 C61 C63 116.4(14)
C64 C61 C64' 26.5(15)
C63' C61 C64' 117.0(16)
C62' C61 C64' 96.7(17)
C36 C61 C64' 106.0(14)
C62 C61 C64' 128.5(16)
C63 C61 C64' 83.8(14)
C61 C62 H62A 109.5
C61 C62 H62B 109.5
C61 C62 H62C 109.5
C61 C62' H62D 109.5
C61 C62' H62E 109.5
H62D C62' H62E 109.5
C61 C62' H62F 109.5
H62D C62' H62F 109.5
H62E C62' H62F 109.5
C61 C63 H63A 109.5
C61 C63 H63B 109.5
C61 C63 H63C 109.5
C61 C63' H63D 109.5
C61 C63' H63E 109.5
H63D C63' H63E 109.5
C61 C63' H63F 109.5
H63D C63' H63F 109.5
H63E C63' H63F 109.5
C61 C64 H64A 109.5
C61 C64 H64B 109.5
C61 C64 H64C 109.5
C61 C64' H64D 109.5
C61 C64' H64E 109.5
H64D C64' H64E 109.5
C61 C64' H64F 109.5
H64D C64' H64F 109.5
H64E C64' H64F 109.5
O5 C65 C66 112.9(12)
O5 C65 H65A 109.0
C66 C65 H65A 109.0
O5 C65 H65B 109.0
C66 C65 H65B 109.0
H65A C65 H65B 107.8
C65 C66 C67 102.5(12)
C65 C66 H66A 111.3
C67 C66 H66A 111.3
C65 C66 H66B 111.3
C67 C66 H66B 111.3
H66A C66 H66B 109.2
C68 C67 C66 104.6(11)
C68 C67 H67A 110.8
C66 C67 H67A 110.8
C68 C67 H67B 110.8
C66 C67 H67B 110.8
H67A C67 H67B 108.9
O5 C68 C67 105.2(11)
O5 C68 H68A 110.7
C67 C68 H68A 110.7
O5 C68 H68B 110.7
C67 C68 H68B 110.7
H68A C68 H68B 108.8
O6 C69 C70 107.3(11)
O6 C69 H69A 110.2
C70 C69 H69A 110.2
O6 C69 H69B 110.2
C70 C69 H69B 110.2
H69A C69 H69B 108.5
C71 C70 C69 104.3(11)
C71 C70 H70A 110.9
C69 C70 H70A 110.9
C71 C70 H70B 110.9
C69 C70 H70B 110.9
H70A C70 H70B 108.9
C70 C71 C72 107.8(13)
C70 C71 H71A 110.1
C72 C71 H71A 110.1
C70 C71 H71B 110.1
C72 C71 H71B 110.1
H71A C71 H71B 108.5
O6 C72 C71 102.8(12)
O6 C72 H72A 111.2
C71 C72 H72A 111.2
O6 C72 H72B 111.2
C71 C72 H72B 111.2
H72A C72 H72B 109.1
C74 C73 O7 119(2)
C74 C73 H73A 107.6
O7 C73 H73A 107.6
C74 C73 H73B 107.6
O7 C73 H73B 107.7
H73A C73 H73B 107.1
O7 C73' C74' 96.5(18)
O7 C73' H73C 112.5
C74' C73' H73C 112.5
O7 C73' H73D 112.5
C74' C73' H73D 112.5
H73C C73' H73D 110.0
C73 C74 C75 105(2)
C73 C74 H74A 110.8
C75 C74 H74A 110.8
C73 C74 H74B 110.8
C75 C74 H74B 110.8
H74A C74 H74B 108.9
C75' C74' C73' 106(3)
C75' C74' H74C 110.5
C73' C74' H74C 110.5
C75' C74' H74D 110.5
C73' C74' H74D 110.5
H74C C74' H74D 108.7
C76 C75 C74 101(2)
C76 C75 H75A 111.5
C74 C75 H75A 111.5
C76 C75 H75B 111.5
C74 C75 H75B 111.5
H75A C75 H75B 109.3
C74' C75' C76' 122(3)
C74' C75' H75C 106.9
C76' C75' H75C 106.9
C74' C75' H75D 106.9
C76' C75' H75D 106.9
H75C C75' H75D 106.7
O7 C76 C75 113(2)
O7 C76 H76A 109.1
C75 C76 H76A 109.1
O7 C76 H76B 109.1
C75 C76 H76B 109.1
H76A C76 H76B 107.8
O7 C76' C75' 95(2)
O7 C76' H76C 112.7
C75' C76' H76C 112.7
O7 C76' H76D 112.7
C75' C76' H76D 112.7
H76C C76' H76D 110.2
O8 C77 C78 105.6(11)
O8 C77 H77A 110.6
C78 C77 H77A 110.6
O8 C77 H77B 110.6
C78 C77 H77B 110.6
H77A C77 H77B 108.7
C79 C78 C77 107.4(10)
C79 C78 H78A 110.2
C77 C78 H78A 110.2
C79 C78 H78B 110.2
C77 C78 H78B 110.2
H78A C78 H78B 108.5
C78 C79 C80 105.5(11)
C78 C79 H79A 110.6
C80 C79 H79A 110.6
C78 C79 H79B 110.6
C80 C79 H79B 110.6
H79A C79 H79B 108.8
O8 C80 C79 109.6(10)
O8 C80 H80A 109.7
C79 C80 H80A 109.7
O8 C80 H80B 109.7
C79 C80 H80B 109.7
H80A C80 H80B 108.2
C82 C81 O9 106.0(7)
C82 C81 H81A 110.5
O9 C81 H81A 110.5
C82 C81 H81B 110.5
O9 C81 H81B 110.5
H81A C81 H81B 108.7
C81 C82 C83 107.8(7)
C81 C82 H82A 110.1
C83 C82 H82A 110.1
C81 C82 H82B 110.1
C83 C82 H82B 110.1
H82A C82 H82B 108.5
C84 C83 C82 104.1(7)
C84 C83 H83A 110.9
C82 C83 H83A 110.9
C84 C83 H83B 110.9
C82 C83 H83B 110.9
H83A C83 H83B 109.0
C83 C84 O9 108.8(6)
C83 C84 H84A 109.9
O9 C84 H84A 109.9
C83 C84 H84B 109.9
O9 C84 H84B 109.9
H84A C84 H84B 108.3
O10 C85 C86 104.2(9)
O10 C85 H85A 110.9
C86 C85 H85A 110.9
O10 C85 H85B 110.9
C86 C85 H85B 110.9
H85A C85 H85B 108.9
C87 C86 C85 109.3(11)
C87 C86 H86A 109.8
C85 C86 H86A 109.8
C87 C86 H86B 109.8
C85 C86 H86B 109.8
H86A C86 H86B 108.3
C86 C87 C88 105.8(10)
C86 C87 H87A 110.6
C88 C87 H87A 110.6
C86 C87 H87B 110.6
C88 C87 H87B 110.6
H87A C87 H87B 108.7
O10 C88 C87 108.3(9)
O10 C88 H88A 110.0
C87 C88 H88A 110.0
O10 C88 H88B 110.0
C87 C88 H88B 110.0
H88A C88 H88B 108.4
C90 C89 O11 111.6(19)
C90 C89 H89A 109.3
O11 C89 H89A 109.3
C90 C89 H89B 109.3
O11 C89 H89B 109.3
H89A C89 H89B 108.0
O11' C89' C90' 98.7(16)
O11' C89' H89C 112.0
C90' C89' H89C 112.0
O11' C89' H89D 112.0
C90' C89' H89D 112.0
H89C C89' H89D 109.7
C89 C90 C91 101(2)
C89 C90 H90A 111.6
C91 C90 H90A 111.6
C89 C90 H90B 111.6
C91 C90 H90B 111.6
H90A C90 H90B 109.4
C91' C90' C89' 104.6(19)
C91' C90' H90C 110.8
C89' C90' H90C 110.8
C91' C90' H90D 110.8
C89' C90' H90D 110.8
H90C C90' H90D 108.9
C90 C91 C92 108(2)
C90 C91 H91A 110.1
C92 C91 H91A 110.1
C90 C91 H91B 110.1
C92 C91 H91B 110.1
H91A C91 H91B 108.4
C92' C91' C90' 99(2)
C92' C91' H91C 112.0
C90' C91' H91C 112.0
C92' C91' H91D 112.0
C90' C91' H91D 112.0
H91C C91' H91D 109.7
O11 C92 C91 99.7(18)
O11 C92 H92A 111.8
C91 C92 H92A 111.8
O11 C92 H92B 111.8
C91 C92 H92B 111.8
H92A C92 H92B 109.5
C91' C92' O11' 106.2(16)
C91' C92' H92C 110.5
O11' C92' H92C 110.5
C91' C92' H92D 110.5
O11' C92' H92D 110.5
H92C C92' H92D 108.7
O6 Li1 O5 107.6(10)
O6 Li1 O7 102.4(9)
O5 Li1 O7 103.6(8)
O6 Li1 Cl1 115.1(8)
O5 Li1 Cl1 112.5(9)
O7 Li1 Cl1 114.6(9)
O10 Li2 O9 106.7(7)
O10 Li2 O8 108.4(7)
O9 Li2 O8 105.8(6)
O10 Li2 Cl1 112.6(6)
O9 Li2 Cl1 111.5(6)
O8 Li2 Cl1 111.5(6)

loop_
_geom_bond_atom_site_label_1
_geom_bond_atom_site_label_2
_geom_bond_distance
Nd1 O2 2.251(4)
Nd1 O3 2.256(4)
Nd1 O4 2.261(4)
Nd1 O1 2.261(4)
Nd1 N2 2.705(5)
Nd1 N1 2.750(5)
Cl1 Li1 2.18(2)
Cl1 Li2 2.249(12)
O1 C1 1.323(7)
O2 C12 1.400(7)
O3 C33 1.317(8)
O4 C44 1.394(7)
O5 C65 1.403(15)
O5 C68 1.439(13)
O5 Li1 1.947(17)
O6 C72 1.419(14)
O6 C69 1.429(14)
O6 Li1 1.946(19)
O7 C76' 1.398(17)
O7 C73 1.427(17)
O7 C73' 1.448(16)
O7 C76 1.507(17)
O7 Li1 2.00(2)
O8 C80 1.404(15)
O8 C77 1.433(12)
O8 Li2 1.950(15)
O9 C84 1.410(8)
O9 C81 1.443(9)
O9 Li2 1.947(13)
O10 C88 1.403(11)
O10 C85 1.440(12)
O10 Li2 1.940(14)
O11' C89' 1.418(16)
O11' C92' 1.509(16)
O11 C92 1.415(17)
O11 C89 1.457(16)
N1 C7 1.483(7)
N1 C11 1.487(7)
N1 C8 1.509(7)
N2 C40 1.475(7)
N2 C39 1.477(7)
N2 C43 1.483(7)
C1 C6 1.406(8)
C1 C2 1.442(7)
C2 C3 1.391(9)
C2 C25 1.543(8)
C3 C4 1.397(9)
C3 H3 0.9400
C4 C5 1.408(8)
C4 C29 1.515(10)
C5 C6 1.367(8)
C5 H5 0.9400
C6 C7 1.523(8)
C7 H7A 0.9800
C7 H7B 0.9800
C8 C9 1.500(9)
C8 H8A 0.9800
C8 H8B 0.9800
C9 C10 1.496(9)
C9 H9A 0.9800
C9 H9B 0.9800
C10 C11 1.535(8)
C10 H10A 0.9800
C10 H10B 0.9800
C11 C12 1.542(9)
C11 H11 0.9900
C12 C19 1.552(9)
C12 C13 1.569(8)
C13 C18 1.382(10)
C13 C14 1.399(10)
C14 C15 1.403(10)
C14 H14 0.9400
C15 C16 1.373(14)
C15 H15 0.9400
C16 C17 1.371(14)
C16 H16 0.9400
C17 C18 1.410(10)
C17 H17 0.9400
C18 H18 0.9400
C19 C24 1.347(9)
C19 C20 1.375(10)
C20 C21 1.377(10)
C20 H20 0.9400
C21 C22 1.400(12)
C21 H21 0.9400
C22 C23 1.367(13)
C22 H22 0.9400
C23 C24 1.396(11)
C23 H23 0.9400
C24 H24 0.9400
C25 C27 1.511(9)
C25 C26 1.546(9)
C25 C28 1.552(9)
C26 H26A 0.9700
C26 H26B 0.9700
C26 H26C 0.9700
C27 H27A 0.9700
C27 H27B 0.9700
C27 H27C 0.9700
C28 H28A 0.9700
C28 H28B 0.9700
C28 H28C 0.9700
C29 C30 1.528(12)
C29 C31 1.539(11)
C29 C32 1.549(12)
C30 H30A 0.9700
C30 H30B 0.9700
C30 H30C 0.9700
C31 H31A 0.9700
C31 H31B 0.9700
C31 H31C 0.9700
C32 H32A 0.9700
C32 H32B 0.9700
C32 H32C 0.9700
C33 C38 1.394(9)
C33 C34 1.440(9)
C34 C35 1.418(10)
C34 C57 1.520(11)
C35 C36 1.377(10)
C35 H35 0.9400
C36 C37 1.416(9)
C36 C61 1.522(10)
C37 C38 1.385(9)
C37 H37 0.9400
C38 C39 1.518(8)
C39 H39A 0.9800
C39 H39B 0.9800
C40 C41 1.520(9)
C40 H40A 0.9800
C40 H40B 0.9800
C41 C42 1.536(9)
C41 H41A 0.9800
C41 H41B 0.9800
C42 C43 1.538(8)
C42 H42A 0.9800
C42 H42B 0.9800
C43 C44 1.556(8)
C43 H43 0.9900
C44 C51 1.544(8)
C44 C45 1.562(8)
C45 C46 1.375(10)
C45 C50 1.396(9)
C46 C47 1.400(9)
C46 H46 0.9400
C47 C48 1.394(12)
C47 H47 0.9400
C48 C49 1.351(12)
C48 H48 0.9400
C49 C50 1.387(10)
C49 H49 0.9400
C50 H50 0.9400
C51 C52 1.388(10)
C51 C56 1.388(9)
C52 C53 1.361(9)
C52 H52 0.9400
C53 C54 1.403(13)
C53 H53 0.9400
C54 C55 1.361(13)
C54 H54 0.9400
C55 C56 1.392(11)
C55 H55 0.9400
C56 H56 0.9400
C57 C60 1.483(13)
C57 C59 1.522(14)
C57 C58 1.540(12)
C58 H58A 0.9700
C58 H58B 0.9700
C58 H58C 0.9700
C59 H59A 0.9700
C59 H59B 0.9700
C59 H59C 0.9700
C60 H60A 0.9700
C60 H60B 0.9700
C60 H60C 0.9700
C61 C64 1.491(16)
C61 C63' 1.500(15)
C61 C62' 1.500(17)
C61 C62 1.530(16)
C61 C63 1.536(15)
C61 C64' 1.560(16)
C62 H62A 0.9700
C62 H62B 0.9700
C62 H62C 0.9700
C62' H62D 0.9700
C62' H62E 0.9700
C62' H62F 0.9700
C63 H63A 0.9700
C63 H63B 0.9700
C63 H63C 0.9700
C63' H63D 0.9700
C63' H63E 0.9700
C63' H63F 0.9700
C64 H64A 0.9700
C64 H64B 0.9700
C64 H64C 0.9700
C64' H64D 0.9700
C64' H64E 0.9700
C64' H64F 0.9700
C65 C66 1.435(15)
C65 H65A 0.9800
C65 H65B 0.9800
C66 C67 1.524(18)
C66 H66A 0.9800
C66 H66B 0.9800
C67 C68 1.520(17)
C67 H67A 0.9800
C67 H67B 0.9800
C68 H68A 0.9800
C68 H68B 0.9800
C69 C70 1.463(16)
C69 H69A 0.9800
C69 H69B 0.9800
C70 C71 1.428(17)
C70 H70A 0.9800
C70 H70B 0.9800
C71 C72 1.488(19)
C71 H71A 0.9800
C71 H71B 0.9800
C72 H72A 0.9800
C72 H72B 0.9800
C73 C74 1.42(4)
C73 H73A 0.9800
C73 H73B 0.9800
C73' C74' 1.60(4)
C73' H73C 0.9800
C73' H73D 0.9800
C74 C75 1.54(4)
C74 H74A 0.9800
C74 H74B 0.9800
C74' C75' 1.22(4)
C74' H74C 0.9800
C74' H74D 0.9800
C75 C76 1.51(4)
C75 H75A 0.9800
C75 H75B 0.9800
C75' C76' 1.48(4)
C75' H75C 0.9800
C75' H75D 0.9800
C76 H76A 0.9800
C76 H76B 0.9800
C76' H76C 0.9800
C76' H76D 0.9800
C77 C78 1.470(16)
C77 H77A 0.9800
C77 H77B 0.9800
C78 C79 1.417(16)
C78 H78A 0.9800
C78 H78B 0.9800
C79 C80 1.449(13)
C79 H79A 0.9800
C79 H79B 0.9800
C80 H80A 0.9800
C80 H80B 0.9800
C81 C82 1.388(11)
C81 H81A 0.9800
C81 H81B 0.9800
C82 C83 1.521(10)
C82 H82A 0.9800
C82 H82B 0.9800
C83 C84 1.409(10)
C83 H83A 0.9800
C83 H83B 0.9800
C84 H84A 0.9800
C84 H84B 0.9800
C85 C86 1.445(16)
C85 H85A 0.9800
C85 H85B 0.9800
C86 C87 1.407(14)
C86 H86A 0.9800
C86 H86B 0.9800
C87 C88 1.449(15)
C87 H87A 0.9800
C87 H87B 0.9800
C88 H88A 0.9800
C88 H88B 0.9800
C89 C90 1.444(17)
C89 H89A 0.9800
C89 H89B 0.9800
C89' C90' 1.532(17)
C89' H89C 0.9800
C89' H89D 0.9800
C90 C91 1.460(17)
C90 H90A 0.9800
C90 H90B 0.9800
C90' C91' 1.485(17)
C90' H90C 0.9800
C90' H90D 0.9800
C91 C92 1.566(18)
C91 H91A 0.9800
C91 H91B 0.9800
C91' C92' 1.446(17)
C91' H91C 0.9800
C91' H91D 0.9800
C92 H92A 0.9800
C92 H92B 0.9800
C92' H92C 0.9800
C92' H92D 0.9800

loop_
_geom_torsion_atom_site_label_1
_geom_torsion_atom_site_label_2
_geom_torsion_atom_site_label_3
_geom_torsion_atom_site_label_4
_geom_torsion
O2 Nd1 O1 C1 -68.6(6)
O3 Nd1 O1 C1 -170.6(6)
O4 Nd1 O1 C1 69.2(6)
N2 Nd1 O1 C1 131.8(6)
N1 Nd1 O1 C1 -21.2(6)
O3 Nd1 O2 C12 138.3(5)
O4 Nd1 O2 C12 -86.0(5)
O1 Nd1 O2 C12 42.2(5)
N2 Nd1 O2 C12 -149.5(5)
N1 Nd1 O2 C12 -9.2(4)
O2 Nd1 O3 C33 84.2(8)
O4 Nd1 O3 C33 -53.2(8)
O1 Nd1 O3 C33 -154.7(8)
N2 Nd1 O3 C33 -5.8(7)
N1 Nd1 O3 C33 144.4(7)
O2 Nd1 O4 C44 -76.1(5)
O3 Nd1 O4 C44 51.5(5)
O1 Nd1 O4 C44 147.3(4)
N2 Nd1 O4 C44 1.6(4)
N1 Nd1 O4 C44 -138.3(5)
O2 Nd1 N1 C7 104.0(3)
O3 Nd1 N1 C7 33.6(4)
O4 Nd1 N1 C7 -131.2(3)
O1 Nd1 N1 C7 -31.6(3)
N2 Nd1 N1 C7 170.8(3)
O2 Nd1 N1 C11 -16.4(3)
O3 Nd1 N1 C11 -86.9(4)
O4 Nd1 N1 C11 108.4(3)
O1 Nd1 N1 C11 -152.0(4)
N2 Nd1 N1 C11 50.3(4)
O2 Nd1 N1 C8 -133.0(4)
O3 Nd1 N1 C8 156.6(4)
O4 Nd1 N1 C8 -8.1(4)
O1 Nd1 N1 C8 91.4(4)
N2 Nd1 N1 C8 -66.2(4)
O2 Nd1 N2 C40 -13.6(4)
O3 Nd1 N2 C40 86.2(4)
O4 Nd1 N2 C40 -138.2(4)
O1 Nd1 N2 C40 148.9(4)
N1 Nd1 N2 C40 -70.2(4)
O2 Nd1 N2 C39 -138.1(3)
O3 Nd1 N2 C39 -38.3(3)
O4 Nd1 N2 C39 97.3(4)
O1 Nd1 N2 C39 24.4(5)
N1 Nd1 N2 C39 165.3(3)
O2 Nd1 N2 C43 101.1(3)
O3 Nd1 N2 C43 -159.1(3)
O4 Nd1 N2 C43 -23.5(3)
O1 Nd1 N2 C43 -96.4(4)
N1 Nd1 N2 C43 44.5(4)
Nd1 O1 C1 C6 39.5(9)
Nd1 O1 C1 C2 -142.7(5)
O1 C1 C2 C3 179.1(5)
C6 C1 C2 C3 -3.1(8)
O1 C1 C2 C25 -3.4(8)
C6 C1 C2 C25 174.4(5)
C1 C2 C3 C4 2.2(9)
C25 C2 C3 C4 -175.2(6)
C2 C3 C4 C5 -0.4(9)
C2 C3 C4 C29 -179.9(7)
C3 C4 C5 C6 -0.5(9)
C29 C4 C5 C6 179.1(7)
C4 C5 C6 C1 -0.6(10)
C4 C5 C6 C7 175.8(5)
O1 C1 C6 C5 -179.7(5)
C2 C1 C6 C5 2.5(9)
O1 C1 C6 C7 3.9(8)
C2 C1 C6 C7 -174.0(5)
C11 N1 C7 C6 -168.0(5)
C8 N1 C7 C6 -50.9(7)
Nd1 N1 C7 C6 74.8(5)
C5 C6 C7 N1 116.0(7)
C1 C6 C7 N1 -67.5(7)
C7 N1 C8 C9 -160.8(5)
C11 N1 C8 C9 -38.7(6)
Nd1 N1 C8 C9 79.8(5)
N1 C8 C9 C10 23.9(8)
C8 C9 C10 C11 -0.8(8)
C7 N1 C11 C10 159.3(5)
C8 N1 C11 C10 38.2(6)
Nd1 N1 C11 C10 -85.4(5)
C7 N1 C11 C12 -79.0(6)
C8 N1 C11 C12 159.9(5)
Nd1 N1 C11 C12 36.3(5)
C9 C10 C11 N1 -23.0(7)
C9 C10 C11 C12 -143.1(6)
Nd1 O2 C12 C11 31.9(7)
Nd1 O2 C12 C19 -92.2(5)
Nd1 O2 C12 C13 152.4(4)
N1 C11 C12 O2 -43.4(6)
C10 C11 C12 O2 72.2(6)
N1 C11 C12 C19 79.2(6)
C10 C11 C12 C19 -165.2(5)
N1 C11 C12 C13 -164.0(5)
C10 C11 C12 C13 -48.4(7)
O2 C12 C13 C18 -157.3(6)
C11 C12 C13 C18 -37.3(8)
C19 C12 C13 C18 84.2(8)
O2 C12 C13 C14 25.4(8)
C11 C12 C13 C14 145.4(6)
C19 C12 C13 C14 -93.1(7)
C18 C13 C14 C15 2.6(11)
C12 C13 C14 C15 -180.0(7)
C13 C14 C15 C16 -2.0(13)
C14 C15 C16 C17 2.0(15)
C15 C16 C17 C18 -2.5(15)
C14 C13 C18 C17 -3.1(11)
C12 C13 C18 C17 179.6(7)
C16 C17 C18 C13 3.0(13)
O2 C12 C19 C24 -12.2(8)
C11 C12 C19 C24 -134.2(6)
C13 C12 C19 C24 106.2(7)
O2 C12 C19 C20 170.7(6)
C11 C12 C19 C20 48.8(8)
C13 C12 C19 C20 -70.9(8)
C24 C19 C20 C21 2.4(11)
C12 C19 C20 C21 179.5(6)
C19 C20 C21 C22 0.1(12)
C20 C21 C22 C23 -2.4(12)
C21 C22 C23 C24 2.2(13)
C20 C19 C24 C23 -2.7(11)
C12 C19 C24 C23 -179.9(7)
C22 C23 C24 C19 0.4(13)
C3 C2 C25 C27 115.3(7)
C1 C2 C25 C27 -62.0(7)
C3 C2 C25 C26 -2.8(9)
C1 C2 C25 C26 179.8(6)
C3 C2 C25 C28 -122.0(6)
C1 C2 C25 C28 60.7(7)
C3 C4 C29 C30 74.7(9)
C5 C4 C29 C30 -104.8(8)
C3 C4 C29 C31 -43.1(10)
C5 C4 C29 C31 137.4(7)
C3 C4 C29 C32 -164.5(6)
C5 C4 C29 C32 16.0(11)
Nd1 O3 C33 C38 23.0(11)
Nd1 O3 C33 C34 -156.1(5)
O3 C33 C34 C35 178.6(6)
C38 C33 C34 C35 -0.4(9)
O3 C33 C34 C57 -4.8(11)
C38 C33 C34 C57 176.2(7)
C33 C34 C35 C36 -2.3(10)
C57 C34 C35 C36 -178.9(8)
C34 C35 C36 C37 4.0(11)
C34 C35 C36 C61 178.2(7)
C35 C36 C37 C38 -3.2(10)
C61 C36 C37 C38 -177.4(7)
C36 C37 C38 C33 0.7(11)
C36 C37 C38 C39 175.1(6)
O3 C33 C38 C37 -177.9(6)
C34 C33 C38 C37 1.1(10)
O3 C33 C38 C39 7.6(9)
C34 C33 C38 C39 -173.3(6)
C40 N2 C39 C38 -49.6(7)
C43 N2 C39 C38 -167.8(5)
Nd1 N2 C39 C38 75.9(6)
C37 C38 C39 N2 122.6(7)
C33 C38 C39 N2 -62.8(8)
C39 N2 C40 C41 -161.2(5)
C43 N2 C40 C41 -38.4(6)
Nd1 N2 C40 C41 76.9(5)
N2 C40 C41 C42 19.5(7)
C40 C41 C42 C43 5.6(7)
C40 N2 C43 C42 41.6(6)
C39 N2 C43 C42 163.9(5)
Nd1 N2 C43 C42 -78.9(4)
C40 N2 C43 C44 162.5(5)
C39 N2 C43 C44 -75.2(6)
Nd1 N2 C43 C44 41.9(5)
C41 C42 C43 N2 -28.4(6)
C41 C42 C43 C44 -149.4(5)
Nd1 O4 C44 C51 -106.9(5)
Nd1 O4 C44 C43 19.9(7)
Nd1 O4 C44 C45 138.9(4)
N2 C43 C44 O4 -42.0(6)
C42 C43 C44 O4 73.3(6)
N2 C43 C44 C51 83.1(6)
C42 C43 C44 C51 -161.6(5)
N2 C43 C44 C45 -161.8(5)
C42 C43 C44 C45 -46.6(7)
O4 C44 C45 C46 16.2(8)
C51 C44 C45 C46 -103.1(7)
C43 C44 C45 C46 134.8(6)
O4 C44 C45 C50 -165.1(6)
C51 C44 C45 C50 75.6(7)
C43 C44 C45 C50 -46.5(8)
C50 C45 C46 C47 2.1(10)
C44 C45 C46 C47 -179.1(6)
C45 C46 C47 C48 1.0(12)
C46 C47 C48 C49 -4.0(13)
C47 C48 C49 C50 3.7(13)
C48 C49 C50 C45 -0.4(12)
C46 C45 C50 C49 -2.5(10)
C44 C45 C50 C49 178.8(6)
O4 C44 C51 C52 162.1(6)
C43 C44 C51 C52 38.8(8)
C45 C44 C51 C52 -79.5(8)
O4 C44 C51 C56 -20.7(8)
C43 C44 C51 C56 -144.0(6)
C45 C44 C51 C56 97.7(7)
C56 C51 C52 C53 -1.9(11)
C44 C51 C52 C53 175.3(7)
C51 C52 C53 C54 -0.9(13)
C52 C53 C54 C55 2.7(14)
C53 C54 C55 C56 -1.8(15)
C52 C51 C56 C55 2.9(11)
C44 C51 C56 C55 -174.5(7)
C54 C55 C56 C51 -1.1(14)
C35 C34 C57 C60 -121.3(9)
C33 C34 C57 C60 62.3(11)
C35 C34 C57 C59 118.9(8)
C33 C34 C57 C59 -57.5(10)
C35 C34 C57 C58 0.1(12)
C33 C34 C57 C58 -176.3(7)
C35 C36 C61 C64 -130.7(14)
C37 C36 C61 C64 43.3(16)
C35 C36 C61 C63' 26.8(15)
C37 C36 C61 C63' -159.3(12)
C35 C36 C61 C62' 150.5(15)
C37 C36 C61 C62' -35.6(17)
C35 C36 C61 C62 115.4(13)
C37 C36 C61 C62 -70.6(14)
C35 C36 C61 C63 -14.3(14)
C37 C36 C61 C63 159.7(10)
C35 C36 C61 C64' -104.2(13)
C37 C36 C61 C64' 69.8(14)
C68 O5 C65 C66 -0.6(19)
Li1 O5 C65 C66 178.9(12)
O5 C65 C66 C67 16.2(19)
C65 C66 C67 C68 -24.6(17)
C65 O5 C68 C67 -15.6(16)
Li1 O5 C68 C67 165.0(12)
C66 C67 C68 O5 25.1(16)
C72 O6 C69 C70 -1.4(17)
Li1 O6 C69 C70 -180.0(11)
O6 C69 C70 C71 -15.6(18)
C69 C70 C71 C72 26.5(18)
C69 O6 C72 C71 17.0(16)
Li1 O6 C72 C71 -164.3(11)
C70 C71 C72 O6 -27.2(17)
C76' O7 C73 C74 44(3)
C73' O7 C73 C74 -74(4)
C76 O7 C73 C74 19(3)
Li1 O7 C73 C74 -122(2)
C76' O7 C73' C74' -8(3)
C73 O7 C73' C74' 65(4)
C76 O7 C73' C74' -26(2)
Li1 O7 C73' C74' -151.5(18)
O7 C73 C74 C75 -7(3)
O7 C73' C74' C75' 8(4)
C73 C74 C75 C76 -8(3)
C73' C74' C75' C76' -8(5)
C76' O7 C76 C75 -143(7)
C73 O7 C76 C75 -23(3)
C73' O7 C76 C75 2(3)
Li1 O7 C76 C75 125(2)
C74 C75 C76 O7 20(3)
C73 O7 C76' C75' -21(3)
C73' O7 C76' C75' 4(3)
C76 O7 C76' C75' 45(4)
Li1 O7 C76' C75' 148.0(19)
C74' C75' C76' O7 3(5)
C80 O8 C77 C78 13.9(15)
Li2 O8 C77 C78 -142.8(10)
O8 C77 C78 C79 -20.6(17)
C77 C78 C79 C80 18.9(19)
C77 O8 C80 C79 -2.5(16)
Li2 O8 C80 C79 155.0(10)
C78 C79 C80 O8 -10.4(18)
C84 O9 C81 C82 25.8(11)
Li2 O9 C81 C82 -140.2(9)
O9 C81 C82 C83 -17.3(13)
C81 C82 C83 C84 2.8(13)
C82 C83 C84 O9 13.3(12)
C81 O9 C84 C83 -24.5(11)
Li2 O9 C84 C83 141.1(9)
C88 O10 C85 C86 -22.6(14)
Li2 O10 C85 C86 177.9(9)
O10 C85 C86 C87 20.0(17)
C85 C86 C87 C88 -9.8(18)
C85 O10 C88 C87 17.3(15)
Li2 O10 C88 C87 177.5(10)
C86 C87 C88 O10 -4.6(17)
C92 O11 C89 C90 7(3)
C92' O11' C89' C90' -22(3)
O11 C89 C90 C91 15(3)
O11' C89' C90' C91' 43(3)
C89 C90 C91 C92 -30(3)
C89' C90' C91' C92' -47(2)
C89 O11 C92 C91 -24(3)
C90 C91 C92 O11 34(3)
C90' C91' C92' O11' 32(3)
C89' O11' C92' C91' -6(3)
C72 O6 Li1 O5 -127.9(12)
C69 O6 Li1 O5 50.5(16)
C72 O6 Li1 O7 123.3(12)
C69 O6 Li1 O7 -58.3(14)
C72 O6 Li1 Cl1 -1.7(16)
C69 O6 Li1 Cl1 176.7(11)
C65 O5 Li1 O6 104.5(13)
C68 O5 Li1 O6 -76.2(15)
C65 O5 Li1 O7 -147.5(11)
C68 O5 Li1 O7 31.8(16)
C65 O5 Li1 Cl1 -23.3(15)
C68 O5 Li1 Cl1 156.0(11)
C76' O7 Li1 O6 177.4(15)
C73 O7 Li1 O6 -17(2)
C73' O7 Li1 O6 -37.3(16)
C76 O7 Li1 O6 -151.9(14)
C76' O7 Li1 O5 65.6(18)
C73 O7 Li1 O5 -128.7(17)
C73' O7 Li1 O5 -149.1(14)
C76 O7 Li1 O5 96.3(15)
C76' O7 Li1 Cl1 -57.3(17)
C73 O7 Li1 Cl1 108.4(18)
C73' O7 Li1 Cl1 88.0(15)
C76 O7 Li1 Cl1 -26.6(16)
Li2 Cl1 Li1 O6 80(2)
Li2 Cl1 Li1 O5 -156.2(13)
Li2 Cl1 Li1 O7 -38(2)
C88 O10 Li2 O9 -168.6(9)
C85 O10 Li2 O9 -12.1(12)
C88 O10 Li2 O8 77.9(11)
C85 O10 Li2 O8 -125.6(10)
C88 O10 Li2 Cl1 -45.9(12)
C85 O10 Li2 Cl1 110.6(10)
C84 O9 Li2 O10 -75.6(10)
C81 O9 Li2 O10 87.7(9)
C84 O9 Li2 O8 39.7(10)
C81 O9 Li2 O8 -157.1(8)
C84 O9 Li2 Cl1 161.1(7)
C81 O9 Li2 Cl1 -35.7(11)
C80 O8 Li2 O10 153.8(9)
C77 O8 Li2 O10 -52.7(12)
C80 O8 Li2 O9 39.7(12)
C77 O8 Li2 O9 -166.8(10)
C80 O8 Li2 Cl1 -81.7(10)
C77 O8 Li2 Cl1 71.7(12)
Li1 Cl1 Li2 O10 178.3(14)
Li1 Cl1 Li2 O9 -62(2)
Li1 Cl1 Li2 O8 56.2(19)
